data_2238874
loop_
_publ_author_name
'Emmanuel, Jessy'
'Sithambaresan, M.'
'Kurup, M. R. Prathapachandra'

_publ_section_title
;
 <i>N</i>'-[(<i>E</i>)-5-Bromo-2-hydroxy-3-methoxybenzylidene]benzohydrazide
 monohydrate
;
_journal_issue 12
_journal_name_full 'Acta Crystallographica Section E'
_journal_page_first o1775
_journal_page_last o1776
_journal_paper_doi 10.1107/S1600536813030572
_journal_volume 69
_journal_year 2013
_chemical_formula_iupac 'C15 H13 Br N2 O3, H2 O'
_chemical_formula_moiety 'C15 H13 Br N2 O3, H2 O'
_chemical_formula_sum 'C15 H15 Br N2 O4'
_chemical_formula_weight 367.20
_chemical_name_systematic
;
<i>N</i>'-[(<i>E</i>)-5-Bromo-2-hydroxy-3-methoxybenzylidene]benzohydrazide
monohydrate
;
_space_group_IT_number 19
_symmetry_cell_setting orthorhombic
_symmetry_space_group_name_Hall 'P 2ac 2ab'
_symmetry_space_group_name_H-M 'P 21 21 21'
_atom_sites_solution_hydrogens geom
_atom_sites_solution_primary direct
_atom_sites_solution_secondary difmap
_audit_creation_method SHELXL-97
_cell_angle_alpha 90.00
_cell_angle_beta 90.00
_cell_angle_gamma 90.00
_cell_formula_units_Z 4
_cell_length_a 4.7223(5)
_cell_length_b 13.9357(17)
_cell_length_c 23.028(3)
_cell_measurement_reflns_used 3233
_cell_measurement_temperature 293(2)
_cell_measurement_theta_max 28.00
_cell_measurement_theta_min 2.25
_cell_volume 1515.4(3)
_computing_cell_refinement 'APEX2 and SAINT (Bruker, 2004)'
_computing_data_collection 'APEX2 (Bruker, 2004)'
_computing_data_reduction 'SAINT and XPREP (Bruker, 2004)'
_computing_molecular_graphics 'ORTEP-3 for Windows (Farrugia, 2012) and DIAMOND (Brandenburg, 2010)'
_computing_publication_material 'SHELXL97 (Sheldrick, 2008) and publCIF (Westrip, 2010)'
_computing_structure_refinement 'SHELXL97 (Sheldrick, 2008)'
_computing_structure_solution 'SHELXS97 (Sheldrick, 2008)'
_diffrn_ambient_temperature 293(2)
_diffrn_detector_area_resol_mean 8.33
_diffrn_measured_fraction_theta_full 0.998
_diffrn_measured_fraction_theta_max 0.998
_diffrn_measurement_device_type 'Bruker Kappa APEXII CCD'
_diffrn_measurement_method '\w and \f scan'
_diffrn_radiation_monochromator graphite
_diffrn_radiation_source 'fine-focus sealed tube'
_diffrn_radiation_type MoK\a
_diffrn_radiation_wavelength 0.71073
_diffrn_reflns_av_R_equivalents 0.0899
_diffrn_reflns_av_sigmaI/netI 0.0904
_diffrn_reflns_limit_h_max 5
_diffrn_reflns_limit_h_min -5
_diffrn_reflns_limit_k_max 17
_diffrn_reflns_limit_k_min -17
_diffrn_reflns_limit_l_max 28
_diffrn_reflns_limit_l_min -22
_diffrn_reflns_number 12759
_diffrn_reflns_theta_full 26.00
_diffrn_reflns_theta_max 26.00
_diffrn_reflns_theta_min 2.92
_diffrn_standards_number 0
_exptl_absorpt_coefficient_mu 2.732
_exptl_absorpt_correction_T_max 0.549
_exptl_absorpt_correction_T_min 0.446
_exptl_absorpt_correction_type multi-scan
_exptl_absorpt_process_details '(SADABS; Bruker, 2004)'
_exptl_crystal_colour 'pale brown'
_exptl_crystal_density_diffrn 1.609
_exptl_crystal_density_method 'not measured'
_exptl_crystal_description block
_exptl_crystal_F_000 744
_exptl_crystal_size_max 0.32
_exptl_crystal_size_mid 0.25
_exptl_crystal_size_min 0.22
_refine_diff_density_max 0.448
_refine_diff_density_min -0.293
_refine_ls_abs_structure_details 'Flack (1983), 1203 Friedel pairs'
_refine_ls_abs_structure_Flack 0.016(16)
_refine_ls_extinction_method none
_refine_ls_goodness_of_fit_ref 0.888
_refine_ls_hydrogen_treatment mixed
_refine_ls_matrix_type full
_refine_ls_number_parameters 218
_refine_ls_number_reflns 2966
_refine_ls_number_restraints 7
_refine_ls_restrained_S_all 0.897
_refine_ls_R_factor_all 0.0693
_refine_ls_R_factor_gt 0.0444
_refine_ls_shift/su_max 0.001
_refine_ls_shift/su_mean 0.000
_refine_ls_structure_factor_coef Fsqd
_refine_ls_weighting_details 'calc w=1/[\s^2^(Fo^2^)+(0.0000P)^2^+1.2809P] where P=(Fo^2^+2Fc^2^)/3'
_refine_ls_weighting_scheme calc
_refine_ls_wR_factor_gt 0.1000
_refine_ls_wR_factor_ref 0.1140
_reflns_number_gt 2189
_reflns_number_total 2966
_reflns_threshold_expression I>2sigma(I)
_cod_data_source_file hg5359.cif
_cod_data_source_block I
_cod_database_code 2238874

loop_
_symmetry_equiv_pos_as_xyz
'x, y, z'
'-x+1/2, -y, z+1/2'
'x+1/2, -y+1/2, -z'
'-x, y+1/2, -z+1/2'

loop_
_atom_site_type_symbol
_atom_site_label
_atom_site_fract_x
_atom_site_fract_y
_atom_site_fract_z
_atom_site_U_iso_or_equiv
_atom_site_adp_type
_atom_site_calc_flag
_atom_site_refinement_flags
_atom_site_occupancy
_atom_site_symmetry_multiplicity
_atom_site_disorder_assembly
_atom_site_disorder_group
Br Br1 1.56048(13) 0.50757(4) 0.94230(3) 0.0664(2) Uani d P 0.956(2) 1 A 1
Br Br1B 1.181(4) 0.4776(7) 0.8289(6) 0.087(7) Uani d PD 0.044(2) 1 A 2
O O1 1.0006(7) 0.8426(2) 0.82729(16) 0.0610(10) Uani d . 1 1 . .
H H1 0.906(14) 0.8268(14) 0.798(3) 0.092 Uiso calc R 1 1 . .
O O2 1.3713(8) 0.8739(2) 0.90679(15) 0.0598(9) Uani d . 1 1 . .
O O3 0.4122(11) 0.8432(2) 0.70096(17) 0.0800(12) Uani d . 1 1 . .
N N1 0.7166(9) 0.7183(4) 0.76351(16) 0.0552(11) Uani d . 1 1 . .
N N2 0.5260(8) 0.6904(3) 0.72170(16) 0.0536(11) Uani d D 1 1 . .
H H2 0.4997 0.6305 0.7146 0.064 Uiso calc RD 1 1 . .
C C2 1.1208(10) 0.7645(3) 0.85060(19) 0.0479(11) Uani d . 1 1 A .
C C3 1.3235(10) 0.7802(3) 0.8941(2) 0.0478(11) Uani d . 1 1 . .
C C4 1.4551(10) 0.7037(3) 0.92142(19) 0.0467(11) Uani d D 1 1 A .
H H4 1.5857 0.7140 0.9510 0.056 Uiso calc RD 1 1 . .
C C5 1.3871(10) 0.6112(3) 0.9036(2) 0.0496(11) Uani d D 1 1 . .
H H5 1.4744 0.5592 0.9214 0.060 Uiso calc PRD 0.044(2) 1 A 2
C C6 1.1964(11) 0.5953(3) 0.8607(2) 0.0527(12) Uani d D 1 1 A .
H H6 1.1570 0.5327 0.8492 0.063 Uiso calc PR 0.956(2) 1 A 1
C C1 1.0590(11) 0.6710(3) 0.83351(19) 0.0479(11) Uani d . 1 1 . .
C C7 0.8523(11) 0.6512(4) 0.7890(2) 0.0555(13) Uani d . 1 1 A .
H H7 0.8168 0.5879 0.7787 0.067 Uiso calc R 1 1 . .
C C8 0.3806(11) 0.7575(3) 0.6918(2) 0.0516(12) Uani d . 1 1 . .
C C9 0.1805(10) 0.7211(3) 0.64786(18) 0.0419(10) Uani d . 1 1 . .
C C10 0.1193(10) 0.6254(3) 0.6384(2) 0.0489(12) Uani d . 1 1 . .
H H10 0.2073 0.5787 0.6609 0.059 Uiso calc R 1 1 . .
C C11 -0.0706(12) 0.5983(3) 0.5959(2) 0.0587(13) Uani d . 1 1 . .
H H11 -0.1095 0.5336 0.5901 0.070 Uiso calc R 1 1 . .
C C12 -0.2013(12) 0.6656(4) 0.5626(2) 0.0595(13) Uani d . 1 1 . .
H H12 -0.3291 0.6470 0.5340 0.071 Uiso calc R 1 1 . .
C C13 -0.1445(12) 0.7607(4) 0.5713(2) 0.0603(14) Uani d . 1 1 . .
H H13 -0.2330 0.8068 0.5484 0.072 Uiso calc R 1 1 . .
C C14 0.0435(11) 0.7882(3) 0.6138(2) 0.0559(12) Uani d . 1 1 . .
H H14 0.0791 0.8531 0.6196 0.067 Uiso calc R 1 1 . .
C C15 1.5878(12) 0.8956(3) 0.9469(2) 0.0616(13) Uani d . 1 1 . .
H H15A 1.5379 0.8706 0.9844 0.092 Uiso calc R 1 1 . .
H H15B 1.6109 0.9639 0.9494 0.092 Uiso calc R 1 1 . .
H H15C 1.7621 0.8669 0.9343 0.092 Uiso calc R 1 1 . .
O O1W 0.4629(10) 0.9794(2) 0.78591(18) 0.0782(11) Uani d D 1 1 . .
H H1A 0.473(15) 0.944(4) 0.7555(18) 0.117 Uiso d D 1 1 . .
H H1B 0.346(12) 0.952(5) 0.809(2) 0.117 Uiso d D 1 1 . .

loop_
_atom_site_aniso_label
_atom_site_aniso_U_11
_atom_site_aniso_U_22
_atom_site_aniso_U_33
_atom_site_aniso_U_12
_atom_site_aniso_U_13
_atom_site_aniso_U_23
Br1 0.0768(4) 0.0492(3) 0.0733(4) 0.0101(3) -0.0021(3) 0.0056(3)
Br1B 0.127(13) 0.058(8) 0.077(10) -0.019(8) 0.028(9) 0.004(7)
O1 0.059(3) 0.064(2) 0.060(2) 0.0015(17) -0.0188(19) 0.0050(17)
O2 0.064(2) 0.0475(18) 0.067(2) 0.0032(17) -0.0247(19) -0.0072(16)
O3 0.108(3) 0.054(2) 0.078(3) -0.020(2) -0.012(3) -0.0184(19)
N1 0.048(2) 0.081(3) 0.037(2) -0.018(2) 0.000(2) -0.010(2)
N2 0.051(3) 0.068(2) 0.042(2) -0.012(2) -0.003(2) -0.009(2)
C2 0.045(3) 0.059(3) 0.039(2) -0.003(2) -0.001(2) -0.002(2)
C3 0.049(3) 0.049(3) 0.045(3) -0.003(2) -0.005(2) -0.005(2)
C4 0.044(2) 0.055(2) 0.041(2) 0.002(2) -0.001(2) -0.005(2)
C5 0.050(3) 0.052(3) 0.046(3) 0.000(2) 0.005(2) -0.001(2)
C6 0.056(3) 0.052(3) 0.050(3) -0.006(2) 0.004(3) -0.004(2)
C1 0.044(2) 0.063(3) 0.036(2) -0.008(3) 0.004(2) -0.009(2)
C7 0.049(3) 0.076(3) 0.042(3) -0.015(3) 0.004(2) -0.010(3)
C8 0.054(3) 0.057(3) 0.044(3) -0.007(3) 0.006(2) -0.008(2)
C9 0.043(2) 0.044(2) 0.039(2) -0.002(2) 0.007(2) -0.007(2)
C10 0.053(3) 0.042(2) 0.052(3) 0.001(2) -0.010(2) -0.002(2)
C11 0.062(3) 0.047(3) 0.067(3) 0.003(3) -0.013(3) -0.015(2)
C12 0.057(3) 0.069(3) 0.052(3) 0.006(3) -0.009(3) -0.005(3)
C13 0.061(3) 0.063(3) 0.057(3) 0.008(3) -0.006(3) 0.011(3)
C14 0.063(3) 0.043(2) 0.061(3) -0.002(3) 0.005(3) 0.000(2)
C15 0.061(3) 0.059(3) 0.065(3) -0.002(3) -0.017(3) -0.011(3)
O1W 0.111(3) 0.053(2) 0.071(2) -0.012(2) -0.018(2) -0.0054(18)

loop_
_atom_type_symbol
_atom_type_description
_atom_type_scat_dispersion_real
_atom_type_scat_dispersion_imag
_atom_type_scat_source
C C 0.0033 0.0016 'International Tables Vol C Tables 4.2.6.8 and 6.1.1.4'
H H 0.0000 0.0000 'International Tables Vol C Tables 4.2.6.8 and 6.1.1.4'
N N 0.0061 0.0033 'International Tables Vol C Tables 4.2.6.8 and 6.1.1.4'
O O 0.0106 0.0060 'International Tables Vol C Tables 4.2.6.8 and 6.1.1.4'
Br Br -0.2901 2.4595 'International Tables Vol C Tables 4.2.6.8 and 6.1.1.4'

loop_
_geom_angle_atom_site_label_1
_geom_angle_atom_site_label_2
_geom_angle_atom_site_label_3
_geom_angle
C2 O1 H1 109.5
C3 O2 C15 117.9(4)
C7 N1 N2 116.3(5)
C8 N2 N1 119.6(4)
C8 N2 H2 120.2
N1 N2 H2 120.2
O1 C2 C1 123.9(4)
O1 C2 C3 116.7(4)
C1 C2 C3 119.4(4)
O2 C3 C4 124.6(4)
O2 C3 C2 114.6(4)
C4 C3 C2 120.7(4)
C3 C4 C5 118.4(4)
C3 C4 H4 120.8
C5 C4 H4 120.8
C6 C5 C4 121.4(4)
C6 C5 Br1 120.6(4)
C4 C5 Br1 118.0(4)
C6 C5 H5 119.3
C4 C5 H5 119.3
C5 C6 C1 121.0(4)
C5 C6 Br1B 118.3(7)
C1 C6 Br1B 119.4(7)
C5 C6 H6 119.5
C1 C6 H6 119.5
C6 C1 C2 119.1(4)
C6 C1 C7 119.4(5)
C2 C1 C7 121.5(5)
N1 C7 C1 121.8(5)
N1 C7 H7 119.1
C1 C7 H7 119.1
O3 C8 N2 121.9(5)
O3 C8 C9 122.2(5)
N2 C8 C9 116.0(4)
C14 C9 C10 117.7(4)
C14 C9 C8 117.2(4)
C10 C9 C8 125.1(4)
C11 C10 C9 120.8(4)
C11 C10 H10 119.6
C9 C10 H10 119.6
C12 C11 C10 120.4(4)
C12 C11 H11 119.8
C10 C11 H11 119.8
C11 C12 C13 119.8(5)
C11 C12 H12 120.1
C13 C12 H12 120.1
C12 C13 C14 120.1(5)
C12 C13 H13 120.0
C14 C13 H13 120.0
C9 C14 C13 121.2(4)
C9 C14 H14 119.4
C13 C14 H14 119.4
O2 C15 H15A 109.5
O2 C15 H15B 109.5
H15A C15 H15B 109.5
O2 C15 H15C 109.5
H15A C15 H15C 109.5
H15B C15 H15C 109.5
H1A O1W H1B 106(4)

loop_
_geom_bond_atom_site_label_1
_geom_bond_atom_site_label_2
_geom_bond_distance
Br1 C5 1.885(5)
Br1B C6 1.798(8)
O1 C2 1.339(6)
O1 H1 0.8311
O2 C3 1.357(5)
O2 C15 1.411(6)
O3 C8 1.221(5)
N1 C7 1.277(7)
N1 N2 1.374(5)
N2 C8 1.349(6)
N2 H2 0.8600
C2 C1 1.392(6)
C2 C3 1.403(6)
C3 C4 1.385(6)
C4 C5 1.391(6)
C4 H4 0.9300
C5 C6 1.355(7)
C5 H5 0.9300
C6 C1 1.387(6)
C6 H6 0.9300
C1 C7 1.441(7)
C7 H7 0.9300
C8 C9 1.475(6)
C9 C14 1.382(6)
C9 C10 1.382(6)
C10 C11 1.379(7)
C10 H10 0.9300
C11 C12 1.360(7)
C11 H11 0.9300
C12 C13 1.366(7)
C12 H12 0.9300
C13 C14 1.376(7)
C13 H13 0.9300
C14 H14 0.9300
C15 H15A 0.9600
C15 H15B 0.9600
C15 H15C 0.9600
O1W H1A 0.86(2)
O1W H1B 0.86(2)

loop_
_geom_hbond_atom_site_label_D
_geom_hbond_atom_site_label_H
_geom_hbond_atom_site_label_A
_geom_hbond_site_symmetry_A
_geom_hbond_distance_DH
_geom_hbond_distance_HA
_geom_hbond_distance_DA
_geom_hbond_angle_DHA
N2 H2 O1W 4_646 0.86 2.11 2.946(5) 163.1
O1 H1 N1 . 0.83 1.93 2.637(5) 142.2
O1W H1B O2 1_455 0.86(2) 2.50(5) 3.178(5) 136(6)
O1W H1B O1 1_455 0.86(2) 2.27(4) 3.051(5) 151(6)
O1W H1A O3 . 0.86(2) 1.91(3) 2.736(5) 163(6)
C7 H7 O1W 4_646 0.9307 2.4967 3.305(6) 145.39
C10 H10 O1W 4_646 0.9310 2.4177 3.329(6) 166.15
C11 H11 O2 4_646 0.9301 2.5469 3.435(5) 159.85

loop_
_geom_torsion_atom_site_label_1
_geom_torsion_atom_site_label_2
_geom_torsion_atom_site_label_3
_geom_torsion_atom_site_label_4
_geom_torsion
C7 N1 N2 C8 -178.2(4)
C15 O2 C3 C4 5.9(7)
C15 O2 C3 C2 -175.2(4)
O1 C2 C3 O2 -0.1(6)
C1 C2 C3 O2 178.9(4)
O1 C2 C3 C4 178.8(4)
C1 C2 C3 C4 -2.2(7)
O2 C3 C4 C5 -179.5(5)
C2 C3 C4 C5 1.8(7)
C3 C4 C5 C6 -0.2(7)
C3 C4 C5 Br1 -178.5(4)
C4 C5 C6 C1 -0.9(7)
Br1 C5 C6 C1 177.3(4)
C4 C5 C6 Br1B 165.9(7)
Br1 C5 C6 Br1B -15.9(8)
C5 C6 C1 C2 0.5(7)
Br1B C6 C1 C2 -166.1(7)
C5 C6 C1 C7 -178.5(4)
Br1B C6 C1 C7 14.9(9)
O1 C2 C1 C6 -180.0(4)
C3 C2 C1 C6 1.1(7)
O1 C2 C1 C7 -1.1(7)
C3 C2 C1 C7 180.0(4)
N2 N1 C7 C1 179.7(4)
C6 C1 C7 N1 178.7(5)
C2 C1 C7 N1 -0.2(7)
N1 N2 C8 O3 -0.3(7)
N1 N2 C8 C9 -179.9(4)
O3 C8 C9 C14 4.8(7)
N2 C8 C9 C14 -175.5(4)
O3 C8 C9 C10 -175.0(5)
N2 C8 C9 C10 4.7(7)
C14 C9 C10 C11 0.5(7)
C8 C9 C10 C11 -179.7(5)
C9 C10 C11 C12 0.0(8)
C10 C11 C12 C13 -0.1(9)
C11 C12 C13 C14 -0.3(9)
C10 C9 C14 C13 -0.8(7)
C8 C9 C14 C13 179.4(5)
C12 C13 C14 C9 0.8(8)
